data_7062957
loop_
_publ_author_name
'Zhu, Yu-Jie'
'Wang, Hui-Sheng'
'Chen, Yuxiang'
'Zhou, Pengfei'
'Wu, Yanfang'
'Zhang, Yi-Quan'

_publ_section_title
;
 Synthesis, crystal structure and magnetic properties of octanuclear
 Ni4Ln4 complexes constructed using a Schiff base ligand and di-2-pyridyl
 ketone
;
_journal_issue 8
_journal_name_full 'New Journal of Chemistry'
_journal_page_first 3438
_journal_page_last 3446
_journal_paper_doi 10.1039/D3NJ05343A
_journal_volume 48
_journal_year 2024
_chemical_formula_moiety 'C116 H100 N20 Ni4 O32 Y4, 10CH2OH, 11H2O'
_chemical_formula_sum 'C126 H162 N20 Ni4 O53 Y4'
_chemical_formula_weight 3395.23
_space_group_crystal_system monoclinic
_space_group_IT_number 15
_space_group_name_Hall '-C 2yc'
_space_group_name_H-M_alt 'C 1 2/c 1'
_atom_sites_solution_hydrogens mixed
_audit_creation_method SHELXL-2014/7
_audit_update_record
;
2023-11-18 deposited with the CCDC.	2024-01-09 downloaded from the CCDC.
;
_cell_angle_alpha 90
_cell_angle_beta 99.3450(10)
_cell_angle_gamma 90
_cell_formula_units_Z 4
_cell_length_a 48.1240(17)
_cell_length_b 19.4411(7)
_cell_length_c 15.7458(7)
_cell_measurement_reflns_used 6413
_cell_measurement_temperature 173(2)
_cell_measurement_theta_max 25.35
_cell_measurement_theta_min 2.62
_cell_volume 14536.0(10)
_computing_cell_refinement 'Bruker SMART'
_computing_data_collection 'Bruker SMART'
_computing_data_reduction 'Bruker SAINT'
_computing_molecular_graphics 'Bruker SHELXTL'
_computing_publication_material 'Bruker SHELXTL'
_computing_structure_refinement 'SHELXL-2014/7 (Sheldrick, 2014)'
_computing_structure_solution 'SHELXS-97 (Sheldrick, 1990)'
_diffrn_ambient_temperature 173(2)
_diffrn_measured_fraction_theta_full 0.998
_diffrn_measured_fraction_theta_max 0.998
_diffrn_measurement_device_type 'PHOTON 2 CMOS detector'
_diffrn_measurement_method 'omega scan'
_diffrn_radiation_type MoK\a
_diffrn_radiation_wavelength 0.71073
_diffrn_reflns_av_R_equivalents 0.0706
_diffrn_reflns_av_unetI/netI 0.0681
_diffrn_reflns_Laue_measured_fraction_full 0.998
_diffrn_reflns_Laue_measured_fraction_max 0.998
_diffrn_reflns_limit_h_max 57
_diffrn_reflns_limit_h_min -57
_diffrn_reflns_limit_k_max 23
_diffrn_reflns_limit_k_min -23
_diffrn_reflns_limit_l_max 18
_diffrn_reflns_limit_l_min -18
_diffrn_reflns_number 41580
_diffrn_reflns_point_group_measured_fraction_full 0.998
_diffrn_reflns_point_group_measured_fraction_max 0.998
_diffrn_reflns_theta_full 24.999
_diffrn_reflns_theta_max 24.999
_diffrn_reflns_theta_min 2.685
_diffrn_source 'fine-focus sealed tube'
_exptl_absorpt_coefficient_mu 2.178
_exptl_absorpt_correction_T_max 0.7452
_exptl_absorpt_correction_T_min 0.6312
_exptl_absorpt_correction_type multi-scan
_exptl_absorpt_process_details 'SADABS (Bruker, 2014)'
_exptl_crystal_colour yellow
_exptl_crystal_density_diffrn 1.551
_exptl_crystal_description block
_exptl_crystal_F_000 7000
_exptl_crystal_size_max 0.27
_exptl_crystal_size_mid 0.24
_exptl_crystal_size_min 0.21
_refine_diff_density_max 1.947
_refine_diff_density_min -0.801
_refine_diff_density_rms 0.122
_refine_ls_extinction_method none
_refine_ls_goodness_of_fit_ref 1.098
_refine_ls_hydrogen_treatment constr
_refine_ls_matrix_type full
_refine_ls_number_parameters 798
_refine_ls_number_reflns 12772
_refine_ls_number_restraints 0
_refine_ls_restrained_S_all 1.098
_refine_ls_R_factor_all 0.1010
_refine_ls_R_factor_gt 0.0594
_refine_ls_shift/su_max 0.000
_refine_ls_shift/su_mean 0.000
_refine_ls_structure_factor_coef Fsqd
_refine_ls_weighting_details 'w=1/[\s^2^(Fo^2^)+(0.1187P)^2^] where P=(Fo^2^+2Fc^2^)/3'
_refine_ls_weighting_scheme calc
_refine_ls_wR_factor_gt 0.1775
_refine_ls_wR_factor_ref 0.1976
_reflns_Friedel_coverage 0.000
_reflns_number_gt 8670
_reflns_number_total 12772
_reflns_threshold_expression 'I > 2\s(I)'
_cod_data_source_file d3nj05343a2.cif
_cod_data_source_block complex_3
_cod_depositor_comments 'Adding full bibliography for 7062956--7062958.cif.'
_cod_original_sg_symbol_H-M 'C 2/c'
_cod_database_code 7062957
_shelx_shelxl_version_number 2014/7
_shelx_space_group_comment
;
The symmetry employed for this shelxl refinement is uniquely defined
by the following loop, which should always be used as a source of
symmetry information in preference to the above space-group names.
They are only intended as comments.
;

loop_
_space_group_symop_operation_xyz
'x, y, z'
'-x, y, -z+1/2'
'x+1/2, y+1/2, z'
'-x+1/2, y+1/2, -z+1/2'
'-x, -y, -z'
'x, -y, z-1/2'
'-x+1/2, -y+1/2, -z'
'x+1/2, -y+1/2, z-1/2'

loop_
_atom_site_label
_atom_site_type_symbol
_atom_site_fract_x
_atom_site_fract_y
_atom_site_fract_z
_atom_site_U_iso_or_equiv
_atom_site_adp_type
_atom_site_occupancy
_atom_site_site_symmetry_order
_atom_site_calc_flag
_atom_site_refinement_flags_posn
_atom_site_refinement_flags_adp
_atom_site_refinement_flags_occupancy
_atom_site_disorder_assembly
_atom_site_disorder_group
C1 C 0.21844(12) 0.1419(3) 0.4763(4) 0.0219(13) Uani 1 1 d . . . . .
C2 C 0.22570(12) 0.1005(3) 0.5477(4) 0.0206(12) Uani 1 1 d . . . . .
H2 H 0.2360 0.1185 0.5995 0.025 Uiso 1 1 calc R U . . .
C3 C 0.21753(13) 0.0317(3) 0.5418(4) 0.0300(15) Uani 1 1 d . . . . .
H3 H 0.2225 0.0017 0.5894 0.036 Uiso 1 1 calc R U . . .
C4 C 0.20227(13) 0.0078(3) 0.4666(4) 0.0278(14) Uani 1 1 d . . . . .
H4 H 0.1971 -0.0395 0.4635 0.033 Uiso 1 1 calc R U . . .
C5 C 0.20180(12) 0.1140(3) 0.4027(4) 0.0229(13) Uani 1 1 d . . . . .
C6 C 0.18802(12) 0.1359(3) 0.2564(4) 0.0237(13) Uani 1 1 d . . . . .
H6 H 0.1915 0.0883 0.2500 0.028 Uiso 1 1 calc R U . . .
C7 C 0.17773(13) 0.1735(3) 0.1786(4) 0.0270(14) Uani 1 1 d . . . . .
C8 C 0.17525(13) 0.1380(3) 0.0985(4) 0.0316(15) Uani 1 1 d . . . . .
H8 H 0.1805 0.0909 0.0980 0.038 Uiso 1 1 calc R U . . .
C9 C 0.16545(15) 0.1700(4) 0.0224(5) 0.0402(17) Uani 1 1 d . . . . .
H9 H 0.1640 0.1452 -0.0301 0.048 Uiso 1 1 calc R U . . .
C10 C 0.15759(15) 0.2393(4) 0.0216(4) 0.0365(16) Uani 1 1 d . . . . .
H10 H 0.1505 0.2613 -0.0313 0.044 Uiso 1 1 calc R U . . .
C11 C 0.16023(14) 0.2759(3) 0.0979(4) 0.0302(14) Uani 1 1 d . . . . .
C12 C 0.17086(12) 0.2441(3) 0.1790(4) 0.0249(13) Uani 1 1 d . . . . .
C13 C 0.14272(19) 0.3796(4) 0.0283(5) 0.055(2) Uani 1 1 d . . . . .
H13A H 0.1557 0.3740 -0.0133 0.082 Uiso 1 1 calc R U . . .
H13B H 0.1408 0.4285 0.0410 0.082 Uiso 1 1 calc R U . . .
H13C H 0.1242 0.3608 0.0039 0.082 Uiso 1 1 calc R U . . .
C14 C 0.23962(11) 0.2523(3) 0.2519(4) 0.0202(12) Uani 1 1 d . . . . .
C15 C 0.23159(13) 0.2851(3) 0.1731(4) 0.0271(14) Uani 1 1 d . . . . .
H15 H 0.2249 0.3311 0.1711 0.032 Uiso 1 1 calc R U . . .
C16 C 0.23340(14) 0.2503(3) 0.0985(4) 0.0299(14) Uani 1 1 d . . . . .
H16 H 0.2282 0.2727 0.0446 0.036 Uiso 1 1 calc R U . . .
C17 C 0.24270(13) 0.1829(3) 0.1012(4) 0.0302(15) Uani 1 1 d . . . . .
H17 H 0.2430 0.1591 0.0487 0.036 Uiso 1 1 calc R U . . .
C18 C 0.24989(12) 0.1858(3) 0.2482(4) 0.0221(13) Uani 1 1 d . . . . .
C19 C 0.26410(12) 0.0893(3) 0.3368(4) 0.0241(13) Uani 1 1 d . . . . .
H19 H 0.2601 0.0621 0.2863 0.029 Uiso 1 1 calc R U . . .
C20 C 0.27483(12) 0.0547(3) 0.4175(4) 0.0243(13) Uani 1 1 d . . . . .
C21 C 0.27454(14) -0.0191(3) 0.4194(4) 0.0307(15) Uani 1 1 d . . . . .
H21 H 0.2685 -0.0435 0.3674 0.037 Uiso 1 1 calc R U . . .
C22 C 0.28262(14) -0.0550(3) 0.4932(4) 0.0333(16) Uani 1 1 d . . . . .
H22 H 0.2825 -0.1039 0.4921 0.040 Uiso 1 1 calc R U . . .
C23 C 0.29124(14) -0.0201(3) 0.5716(4) 0.0311(15) Uani 1 1 d . . . . .
H23 H 0.2965 -0.0448 0.6237 0.037 Uiso 1 1 d R U . . .
C24 C 0.20768(12) 0.4495(3) 0.4291(4) 0.0230(13) Uani 1 1 d . . . . .
C25 C 0.21610(11) 0.4105(3) 0.5051(4) 0.0200(12) Uani 1 1 d . . . . .
C26 C 0.19204(16) 0.4427(3) 0.2742(4) 0.0360(16) Uani 1 1 d . . . . .
H26A H 0.1765 0.4747 0.2767 0.054 Uiso 1 1 calc R U . . .
H26B H 0.1863 0.4085 0.2290 0.054 Uiso 1 1 calc R U . . .
H26C H 0.2084 0.4681 0.2614 0.054 Uiso 1 1 calc R U . . .
C27 C 0.04389(14) 0.2914(4) 0.1263(5) 0.0393(17) Uani 1 1 d . . . . .
C28 C 0.03269(16) 0.2860(4) 0.0395(5) 0.0462(19) Uani 1 1 d . . . . .
H28 H 0.0378 0.2485 0.0065 0.055 Uiso 1 1 calc R U . . .
C29 C 0.01397(17) 0.3358(4) 0.0009(5) 0.055(2) Uani 1 1 d . . . . .
H29 H 0.0059 0.3322 -0.0581 0.066 Uiso 1 1 calc R U . . .
C30 C 0.00739(16) 0.3897(4) 0.0492(5) 0.047(2) Uani 1 1 d . . . . .
H30 H -0.0055 0.4233 0.0222 0.057 Uiso 1 1 calc R U . . .
C31 C 0.03614(13) 0.3501(3) 0.1692(4) 0.0326(15) Uani 1 1 d . . . . .
C32 C 0.04453(14) 0.4096(4) 0.3009(5) 0.0357(16) Uani 1 1 d . . . . .
H32 H 0.0304 0.4407 0.2752 0.043 Uiso 1 1 calc R U . . .
C33 C 0.05896(14) 0.4265(3) 0.3871(4) 0.0326(15) Uani 1 1 d . . . . .
C34 C 0.05295(15) 0.4912(4) 0.4220(5) 0.0411(17) Uani 1 1 d . . . . .
H34 H 0.0387 0.5195 0.3909 0.049 Uiso 1 1 calc R U . . .
C35 C 0.06730(15) 0.5137(4) 0.4999(5) 0.0417(18) Uani 1 1 d . . . . .
H35 H 0.0626 0.5565 0.5229 0.050 Uiso 1 1 calc R U . . .
C36 C 0.08842(15) 0.4740(3) 0.5442(4) 0.0358(16) Uani 1 1 d . . . . .
H36 H 0.0985 0.4896 0.5977 0.043 Uiso 1 1 calc R U . . .
C37 C 0.09499(13) 0.4114(3) 0.5111(4) 0.0291(14) Uani 1 1 d . . . . .
C38 C 0.08010(13) 0.3850(3) 0.4343(4) 0.0293(15) Uani 1 1 d . . . . .
C39 C 0.13683(17) 0.3947(4) 0.6205(5) 0.054(2) Uani 1 1 d . . . . .
H39A H 0.1372 0.4450 0.6170 0.080 Uiso 1 1 calc R U . . .
H39B H 0.1557 0.3764 0.6180 0.080 Uiso 1 1 calc R U . . .
H39C H 0.1310 0.3809 0.6748 0.080 Uiso 1 1 calc R U . . .
C40 C 0.13692(12) 0.3881(3) 0.3581(4) 0.0301(15) Uani 1 1 d . . . . .
C41 C 0.14156(13) 0.4506(3) 0.3995(5) 0.0331(15) Uani 1 1 d . . . . .
H41 H 0.1530 0.4538 0.4545 0.040 Uiso 1 1 calc R U . . .
C42 C 0.12860(14) 0.5101(3) 0.3573(5) 0.0377(16) Uani 1 1 d . . . . .
H42 H 0.1315 0.5542 0.3832 0.045 Uiso 1 1 calc R U . . .
C43 C 0.11168(14) 0.5025(4) 0.2781(5) 0.0429(18) Uani 1 1 d . . . . .
H43 H 0.1031 0.5423 0.2504 0.051 Uiso 1 1 calc R U . . .
C44 C 0.11878(13) 0.3869(3) 0.2788(4) 0.0278(14) Uani 1 1 d . . . . .
C45 C 0.02225(14) 0.2157(4) 0.3446(5) 0.0419(18) Uani 1 1 d . . . . .
H45 H 0.0142 0.2598 0.3312 0.050 Uiso 1 1 calc R U . . .
C46 C 0.00524(16) 0.1645(4) 0.3700(6) 0.059(2) Uani 1 1 d . . . . .
H46 H -0.0140 0.1729 0.3734 0.071 Uiso 1 1 calc R U . . .
C47 C 0.01722(17) 0.1016(5) 0.3898(7) 0.069(3) Uani 1 1 d . . . . .
H47 H 0.0061 0.0647 0.4050 0.083 Uiso 1 1 calc R U . . .
C48 C 0.04614(16) 0.0914(4) 0.3878(6) 0.058(2) Uani 1 1 d . . . . .
H48 H 0.0550 0.0491 0.4064 0.069 Uiso 1 1 calc R U . . .
C49 C 0.06126(14) 0.1442(3) 0.3580(5) 0.0367(16) Uani 1 1 d . . . . .
C50 C 0.09232(14) 0.1382(3) 0.3485(5) 0.0320(15) Uani 1 1 d . . . . .
C51 C 0.10915(14) 0.0933(4) 0.4175(5) 0.0385(17) Uani 1 1 d . . . . .
C52 C 0.10904(17) 0.0229(4) 0.4146(6) 0.052(2) Uani 1 1 d . . . . .
H52 H 0.0991 -0.0004 0.3659 0.062 Uiso 1 1 calc R U . . .
C53 C 0.12325(18) -0.0136(4) 0.4817(6) 0.062(3) Uani 1 1 d . . . . .
H53 H 0.1233 -0.0625 0.4799 0.074 Uiso 1 1 calc R U . . .
C54 C 0.13775(17) 0.0206(4) 0.5531(6) 0.052(2) Uani 1 1 d . . . . .
H54 H 0.1477 -0.0041 0.6007 0.062 Uiso 1 1 calc R U . . .
C55 C 0.13725(15) 0.0914(4) 0.5523(5) 0.0417(18) Uani 1 1 d . . . . .
H55 H 0.1472 0.1155 0.6004 0.050 Uiso 1 1 calc R U . . .
C56 C 0.11712(16) 0.1048(4) 0.2356(6) 0.058(2) Uani 1 1 d . . . . .
H56A H 0.1234 0.1523 0.2294 0.087 Uiso 1 1 calc R U . . .
H56B H 0.1149 0.0817 0.1796 0.087 Uiso 1 1 calc R U . . .
H56C H 0.1312 0.0803 0.2766 0.087 Uiso 1 1 calc R U . . .
C57 C 0.17601(13) 0.2370(3) 0.5742(4) 0.0243(13) Uani 1 1 d . . . . .
C58 C 0.06093(17) 0.2565(5) 0.5655(6) 0.068(3) Uani 1 1 d . . . . .
H58A H 0.0623 0.2794 0.6215 0.101 Uiso 1 1 calc R U . . .
H58B H 0.0467 0.2201 0.5614 0.101 Uiso 1 1 calc R U . . .
H58C H 0.0555 0.2902 0.5195 0.101 Uiso 1 1 calc R U . . .
N1 N 0.19406(11) 0.0475(2) 0.3963(3) 0.0263(11) Uani 1 1 d . . . . .
N2 N 0.19294(9) 0.1599(2) 0.3339(3) 0.0211(11) Uani 1 1 d . . . . .
N3 N 0.25123(11) 0.1499(3) 0.1758(3) 0.0263(11) Uani 1 1 d . . . . .
N4 N 0.25971(10) 0.1538(2) 0.3297(3) 0.0205(10) Uani 1 1 d . . . . .
N5 N 0.01815(12) 0.3984(3) 0.1340(4) 0.0422(15) Uani 1 1 d . . . . .
N6 N 0.04917(11) 0.3562(3) 0.2563(4) 0.0319(13) Uani 1 1 d . . . . .
N7 N 0.10669(11) 0.4413(3) 0.2382(4) 0.0354(13) Uani 1 1 d . . . . .
N8 N 0.11037(11) 0.3229(3) 0.2403(4) 0.0312(12) Uani 1 1 d . . . . .
H8A H 0.1254 0.2937 0.2483 0.037 Uiso 1 1 d R U . . .
H8B H 0.1052 0.3293 0.1827 0.037 Uiso 1 1 d R U . . .
N9 N 0.04946(11) 0.2065(3) 0.3379(4) 0.0309(12) Uani 1 1 d . . . . .
N10 N 0.12323(11) 0.1280(3) 0.4861(4) 0.0324(13) Uani 1 1 d . . . . .
Ni1 Ni 0.23542(2) 0.27276(3) 0.57891(5) 0.01765(18) Uani 1 1 d . . . . .
Ni2 Ni 0.07597(2) 0.27627(4) 0.29115(6) 0.0289(2) Uani 1 1 d . . . . .
O1 O 0.22755(8) 0.20855(18) 0.4732(2) 0.0180(8) Uani 1 1 d . . . . .
O2 O 0.17308(9) 0.2808(2) 0.2489(3) 0.0262(9) Uani 1 1 d . . . . .
O3 O 0.15347(10) 0.3438(2) 0.1054(3) 0.0409(12) Uani 1 1 d . . . . .
O4 O 0.23732(8) 0.28143(18) 0.3283(2) 0.0191(8) Uani 1 1 d . . . . .
O5 O 0.21463(8) 0.34238(19) 0.4974(2) 0.0210(9) Uani 1 1 d . . . . .
O6 O 0.19927(8) 0.40813(19) 0.3564(3) 0.0233(9) Uani 1 1 d . . . . .
O7 O 0.06175(10) 0.2448(2) 0.1668(3) 0.0389(11) Uani 1 1 d . . . . .
O8 O 0.08724(8) 0.3231(2) 0.4087(3) 0.0265(9) Uani 1 1 d . . . . .
O9 O 0.11711(9) 0.3679(2) 0.5492(3) 0.0356(11) Uani 1 1 d . . . . .
O10 O 0.14818(8) 0.3288(2) 0.3944(3) 0.0243(9) Uani 1 1 d . . . . .
O11 O 0.10412(9) 0.2037(2) 0.3495(3) 0.0305(10) Uani 1 1 d . . . . .
O12 O 0.09066(10) 0.1052(2) 0.2666(3) 0.0394(12) Uani 1 1 d . . . . .
O13 O 0.19942(8) 0.2387(2) 0.6198(3) 0.0217(9) Uani 1 1 d . . . . .
O14 O 0.17187(8) 0.23103(19) 0.4892(3) 0.0220(9) Uani 1 1 d . . . . .
O15 O 0.15293(9) 0.2420(2) 0.6073(3) 0.0315(10) Uani 1 1 d . . . . .
O16 O 0.08788(10) 0.2269(2) 0.5568(3) 0.0441(13) Uani 1 1 d . . . . .
H16A H 0.0848 0.1842 0.5488 0.053 Uiso 1 1 d R U . . .
Y1 Y 0.19317(2) 0.28065(3) 0.38277(4) 0.01834(16) Uani 1 1 d . . . . .
Y2 Y 0.12306(2) 0.25617(3) 0.47419(4) 0.02533(17) Uani 1 1 d . . . . .

loop_
_atom_site_aniso_label
_atom_site_aniso_U_11
_atom_site_aniso_U_22
_atom_site_aniso_U_33
_atom_site_aniso_U_23
_atom_site_aniso_U_13
_atom_site_aniso_U_12
C1 0.026(3) 0.014(3) 0.029(4) -0.001(2) 0.015(3) -0.001(2)
C2 0.022(3) 0.019(3) 0.022(3) -0.003(2) 0.008(2) -0.001(2)
C3 0.027(3) 0.028(3) 0.037(4) 0.011(3) 0.013(3) -0.003(3)
C4 0.034(3) 0.017(3) 0.034(4) 0.003(3) 0.011(3) -0.006(3)
C5 0.023(3) 0.016(3) 0.031(4) 0.004(2) 0.008(3) 0.002(2)
C6 0.025(3) 0.022(3) 0.025(3) -0.003(2) 0.007(3) 0.003(3)
C7 0.026(3) 0.029(3) 0.027(4) -0.004(3) 0.008(3) -0.003(3)
C8 0.035(4) 0.030(3) 0.031(4) -0.002(3) 0.007(3) 0.006(3)
C9 0.052(4) 0.037(4) 0.031(4) -0.012(3) 0.004(3) 0.001(3)
C10 0.042(4) 0.051(4) 0.016(3) 0.004(3) 0.002(3) 0.005(3)
C11 0.040(4) 0.034(3) 0.019(3) -0.001(3) 0.013(3) 0.004(3)
C12 0.017(3) 0.032(3) 0.025(3) 0.002(3) 0.000(2) 0.005(3)
C13 0.074(6) 0.050(5) 0.037(5) 0.010(4) -0.003(4) 0.023(4)
C14 0.015(3) 0.026(3) 0.022(3) 0.003(2) 0.008(2) -0.001(2)
C15 0.027(3) 0.027(3) 0.030(4) 0.003(3) 0.011(3) 0.001(3)
C16 0.036(4) 0.035(3) 0.020(3) 0.007(3) 0.012(3) 0.004(3)
C17 0.035(4) 0.036(4) 0.023(4) -0.002(3) 0.015(3) 0.002(3)
C18 0.021(3) 0.025(3) 0.022(3) -0.002(2) 0.009(2) -0.001(3)
C19 0.025(3) 0.020(3) 0.029(3) -0.007(2) 0.010(3) -0.005(3)
C20 0.025(3) 0.021(3) 0.030(4) -0.002(3) 0.014(3) 0.003(3)
C21 0.040(4) 0.019(3) 0.035(4) -0.009(3) 0.009(3) -0.003(3)
C22 0.047(4) 0.015(3) 0.041(4) 0.002(3) 0.017(3) 0.000(3)
C23 0.038(4) 0.023(3) 0.033(4) 0.005(3) 0.008(3) 0.000(3)
C24 0.023(3) 0.022(3) 0.027(3) 0.001(2) 0.013(3) 0.000(2)
C25 0.021(3) 0.018(3) 0.024(3) -0.004(2) 0.012(2) 0.000(2)
C26 0.054(4) 0.029(3) 0.026(4) 0.008(3) 0.009(3) 0.002(3)
C27 0.032(4) 0.048(4) 0.037(4) 0.001(3) 0.001(3) -0.004(3)
C28 0.045(4) 0.055(5) 0.036(4) -0.005(4) -0.003(3) 0.003(4)
C29 0.054(5) 0.065(5) 0.041(5) 0.000(4) -0.006(4) 0.000(4)
C30 0.039(4) 0.063(5) 0.036(5) 0.006(4) -0.005(3) 0.013(4)
C31 0.028(3) 0.040(4) 0.029(4) 0.006(3) 0.001(3) 0.004(3)
C32 0.029(3) 0.038(4) 0.041(4) 0.010(3) 0.004(3) 0.004(3)
C33 0.031(3) 0.032(3) 0.037(4) -0.002(3) 0.013(3) -0.005(3)
C34 0.041(4) 0.036(4) 0.047(5) 0.005(3) 0.009(3) 0.004(3)
C35 0.047(4) 0.035(4) 0.043(5) -0.010(3) 0.007(4) 0.000(3)
C36 0.045(4) 0.031(3) 0.030(4) 0.000(3) 0.000(3) 0.006(3)
C37 0.028(3) 0.027(3) 0.033(4) 0.000(3) 0.005(3) -0.001(3)
C38 0.023(3) 0.026(3) 0.040(4) 0.007(3) 0.011(3) 0.000(3)
C39 0.057(5) 0.045(4) 0.049(5) -0.011(4) -0.024(4) 0.010(4)
C40 0.020(3) 0.033(4) 0.039(4) 0.009(3) 0.008(3) 0.006(3)
C41 0.027(3) 0.031(3) 0.041(4) 0.006(3) 0.005(3) 0.002(3)
C42 0.039(4) 0.030(4) 0.044(4) 0.003(3) 0.007(3) 0.000(3)
C43 0.032(4) 0.040(4) 0.054(5) 0.016(4) 0.003(4) 0.008(3)
C44 0.023(3) 0.033(3) 0.028(4) 0.008(3) 0.007(3) 0.005(3)
C45 0.028(4) 0.037(4) 0.060(5) -0.002(3) 0.009(3) 0.008(3)
C46 0.031(4) 0.045(5) 0.105(8) 0.015(5) 0.021(4) 0.004(4)
C47 0.044(5) 0.053(5) 0.115(9) 0.031(5) 0.022(5) -0.009(4)
C48 0.040(4) 0.038(4) 0.096(7) 0.010(4) 0.016(4) -0.002(4)
C49 0.029(3) 0.033(4) 0.048(5) 0.002(3) 0.008(3) -0.003(3)
C50 0.032(4) 0.022(3) 0.042(4) -0.004(3) 0.007(3) -0.004(3)
C51 0.030(4) 0.035(4) 0.051(5) -0.001(3) 0.008(3) 0.002(3)
C52 0.048(5) 0.023(4) 0.082(6) -0.001(4) 0.003(4) 0.000(3)
C53 0.062(6) 0.025(4) 0.093(7) 0.007(4) -0.004(5) 0.004(4)
C54 0.052(5) 0.043(4) 0.058(6) 0.015(4) 0.003(4) 0.010(4)
C55 0.034(4) 0.039(4) 0.054(5) 0.010(4) 0.015(3) 0.010(3)
C56 0.046(5) 0.061(5) 0.072(6) -0.025(5) 0.022(4) 0.004(4)
C57 0.024(3) 0.020(3) 0.030(4) 0.007(2) 0.010(3) 0.007(3)
C58 0.044(5) 0.087(7) 0.078(7) 0.022(5) 0.031(5) 0.024(5)
N1 0.031(3) 0.021(3) 0.029(3) 0.000(2) 0.009(2) -0.003(2)
N2 0.017(2) 0.019(2) 0.027(3) 0.000(2) 0.003(2) -0.001(2)
N3 0.034(3) 0.031(3) 0.017(3) 0.001(2) 0.011(2) 0.006(2)
N4 0.021(2) 0.020(3) 0.021(3) -0.003(2) 0.007(2) 0.002(2)
N5 0.035(3) 0.054(4) 0.037(4) 0.007(3) 0.003(3) 0.009(3)
N6 0.026(3) 0.035(3) 0.034(3) 0.002(2) 0.003(2) 0.000(2)
N7 0.030(3) 0.039(3) 0.037(3) 0.008(3) 0.004(3) 0.007(3)
N8 0.028(3) 0.036(3) 0.030(3) 0.000(2) 0.007(2) 0.001(2)
N9 0.027(3) 0.030(3) 0.035(3) -0.002(2) 0.003(2) 0.002(2)
N10 0.029(3) 0.030(3) 0.038(3) 0.007(2) 0.006(3) 0.004(2)
Ni1 0.0174(4) 0.0170(4) 0.0197(4) 0.0002(3) 0.0064(3) 0.0011(3)
Ni2 0.0254(4) 0.0301(4) 0.0306(5) 0.0003(3) 0.0026(3) 0.0009(3)
O1 0.022(2) 0.0114(18) 0.023(2) -0.0021(15) 0.0105(17) 0.0004(16)
O2 0.030(2) 0.027(2) 0.022(2) 0.0009(18) 0.0065(18) 0.0050(18)
O3 0.057(3) 0.035(3) 0.027(3) 0.005(2) -0.001(2) 0.011(2)
O4 0.021(2) 0.0169(19) 0.021(2) -0.0002(16) 0.0088(16) 0.0005(16)
O5 0.025(2) 0.0158(19) 0.023(2) 0.0038(16) 0.0077(17) 0.0022(17)
O6 0.027(2) 0.019(2) 0.024(2) 0.0050(17) 0.0066(17) 0.0013(17)
O7 0.037(3) 0.036(3) 0.041(3) -0.002(2) -0.003(2) 0.005(2)
O8 0.024(2) 0.026(2) 0.029(2) -0.0029(18) 0.0036(18) 0.0019(18)
O9 0.038(3) 0.036(3) 0.031(3) -0.006(2) 0.002(2) 0.004(2)
O10 0.021(2) 0.027(2) 0.027(2) 0.0086(18) 0.0102(18) 0.0079(17)
O11 0.026(2) 0.028(2) 0.037(3) -0.0026(19) 0.0049(19) 0.0009(19)
O12 0.034(3) 0.035(3) 0.049(3) -0.011(2) 0.008(2) -0.001(2)
O13 0.018(2) 0.026(2) 0.023(2) 0.0061(17) 0.0087(17) 0.0036(17)
O14 0.023(2) 0.024(2) 0.021(2) 0.0043(16) 0.0079(17) 0.0017(17)
O15 0.024(2) 0.038(3) 0.035(3) 0.003(2) 0.012(2) 0.0016(19)
O16 0.033(3) 0.043(3) 0.061(4) 0.015(2) 0.022(2) 0.010(2)
Y1 0.0186(3) 0.0183(3) 0.0191(3) 0.0008(2) 0.0060(2) 0.0023(2)
Y2 0.0215(3) 0.0272(3) 0.0278(4) 0.0035(2) 0.0056(2) 0.0019(2)

loop_
_atom_type_symbol
_atom_type_description
_atom_type_scat_dispersion_real
_atom_type_scat_dispersion_imag
_atom_type_scat_source
C C 0.0033 0.0016 'International Tables Vol C Tables 4.2.6.8 and 6.1.1.4'
H H 0.0000 0.0000 'International Tables Vol C Tables 4.2.6.8 and 6.1.1.4'
N N 0.0061 0.0033 'International Tables Vol C Tables 4.2.6.8 and 6.1.1.4'
Ni Ni 0.3393 1.1124 'International Tables Vol C Tables 4.2.6.8 and 6.1.1.4'
O O 0.0106 0.0060 'International Tables Vol C Tables 4.2.6.8 and 6.1.1.4'
Y Y -2.7962 3.5667 'International Tables Vol C Tables 4.2.6.8 and 6.1.1.4'

loop_
_geom_angle_atom_site_label_1
_geom_angle_atom_site_label_2
_geom_angle_atom_site_label_3
_geom_angle
_geom_angle_site_symmetry_1
_geom_angle_site_symmetry_3
_geom_angle_publ_flag
O1 C1 C2 122.6(5) . . ?
O1 C1 C5 118.6(5) . . ?
C2 C1 C5 118.8(5) . . ?
C1 C2 C3 118.3(6) . . ?
C1 C2 H2 120.9 . . ?
C3 C2 H2 120.9 . . ?
C4 C3 C2 119.3(6) . . ?
C4 C3 H3 120.3 . . ?
C2 C3 H3 120.3 . . ?
N1 C4 C3 123.8(5) . . ?
N1 C4 H4 118.1 . . ?
C3 C4 H4 118.1 . . ?
N1 C5 C1 123.2(5) . . ?
N1 C5 N2 120.2(5) . . ?
C1 C5 N2 116.6(5) . . ?
N2 C6 C7 127.2(5) . . ?
N2 C6 H6 116.4 . . ?
C7 C6 H6 116.4 . . ?
C12 C7 C8 119.3(6) . . ?
C12 C7 C6 122.4(5) . . ?
C8 C7 C6 118.3(5) . . ?
C9 C8 C7 121.5(6) . . ?
C9 C8 H8 119.2 . . ?
C7 C8 H8 119.2 . . ?
C8 C9 C10 120.1(6) . . ?
C8 C9 H9 119.9 . . ?
C10 C9 H9 119.9 . . ?
C11 C10 C9 120.0(6) . . ?
C11 C10 H10 120.0 . . ?
C9 C10 H10 120.0 . . ?
O3 C11 C10 125.4(6) . . ?
O3 C11 C12 113.3(5) . . ?
C10 C11 C12 121.3(6) . . ?
O2 C12 C7 123.4(6) . . ?
O2 C12 C11 118.9(5) . . ?
C7 C12 C11 117.7(6) . . ?
O3 C13 H13A 109.5 . . ?
O3 C13 H13B 109.5 . . ?
H13A C13 H13B 109.5 . . ?
O3 C13 H13C 109.5 . . ?
H13A C13 H13C 109.5 . . ?
H13B C13 H13C 109.5 . . ?
O4 C14 C18 120.6(5) . . ?
O4 C14 C15 123.4(5) . . ?
C18 C14 C15 116.0(5) . . ?
C16 C15 C14 119.4(6) . . ?
C16 C15 H15 120.3 . . ?
C14 C15 H15 120.3 . . ?
C15 C16 C17 120.4(6) . . ?
C15 C16 H16 119.8 . . ?
C17 C16 H16 119.8 . . ?
N3 C17 C16 122.1(6) . . ?
N3 C17 H17 119.0 . . ?
C16 C17 H17 119.0 . . ?
N3 C18 C14 125.7(6) . . ?
N3 C18 N4 118.6(5) . . ?
C14 C18 N4 115.7(5) . . ?
N4 C19 C20 124.2(5) . . ?
N4 C19 H19 117.9 . . ?
C20 C19 H19 117.9 . . ?
C25 C20 C21 117.9(6) 7_556 . ?
C25 C20 C19 123.5(5) 7_556 . ?
C21 C20 C19 118.5(5) . . ?
C22 C21 C20 122.0(6) . . ?
C22 C21 H21 119.0 . . ?
C20 C21 H21 119.0 . . ?
C21 C22 C23 120.3(6) . . ?
C21 C22 H22 119.9 . . ?
C23 C22 H22 119.9 . . ?
C24 C23 C22 118.7(6) 7_556 . ?
C24 C23 H23 120.5 7_556 . ?
C22 C23 H23 120.9 . . ?
C23 C24 O6 124.9(6) 7_556 . ?
C23 C24 C25 122.3(6) 7_556 . ?
O6 C24 C25 112.8(5) . . ?
O5 C25 C20 124.4(5) . 7_556 ?
O5 C25 C24 116.8(5) . . ?
C20 C25 C24 118.8(5) 7_556 . ?
O6 C26 H26A 109.5 . . ?
O6 C26 H26B 109.5 . . ?
H26A C26 H26B 109.5 . . ?
O6 C26 H26C 109.5 . . ?
H26A C26 H26C 109.5 . . ?
H26B C26 H26C 109.5 . . ?
O7 C27 C28 122.3(7) . . ?
O7 C27 C31 121.4(6) . . ?
C28 C27 C31 116.2(7) . . ?
C29 C28 C27 119.8(8) . . ?
C29 C28 H28 120.1 . . ?
C27 C28 H28 120.1 . . ?
C30 C29 C28 118.9(8) . . ?
C30 C29 H29 120.5 . . ?
C28 C29 H29 120.5 . . ?
N5 C30 C29 123.8(7) . . ?
N5 C30 H30 118.1 . . ?
C29 C30 H30 118.1 . . ?
N5 C31 C27 125.2(6) . . ?
N5 C31 N6 119.8(6) . . ?
C27 C31 N6 114.9(6) . . ?
N6 C32 C33 126.0(6) . . ?
N6 C32 H32 117.0 . . ?
C33 C32 H32 117.0 . . ?
C38 C33 C34 118.5(6) . . ?
C38 C33 C32 123.7(6) . . ?
C34 C33 C32 117.6(6) . . ?
C35 C34 C33 121.4(7) . . ?
C35 C34 H34 119.3 . . ?
C33 C34 H34 119.3 . . ?
C36 C35 C34 119.8(7) . . ?
C36 C35 H35 120.1 . . ?
C34 C35 H35 120.1 . . ?
C35 C36 C37 119.9(6) . . ?
C35 C36 H36 120.0 . . ?
C37 C36 H36 120.0 . . ?
C36 C37 C38 122.3(6) . . ?
C36 C37 O9 124.7(6) . . ?
C38 C37 O9 113.0(5) . . ?
O8 C38 C37 118.2(5) . . ?
O8 C38 C33 123.8(6) . . ?
C37 C38 C33 118.0(6) . . ?
O9 C39 H39A 109.5 . . ?
O9 C39 H39B 109.5 . . ?
H39A C39 H39B 109.5 . . ?
O9 C39 H39C 109.5 . . ?
H39A C39 H39C 109.5 . . ?
H39B C39 H39C 109.5 . . ?
O10 C40 C41 121.7(6) . . ?
O10 C40 C44 120.5(6) . . ?
C41 C40 C44 117.7(6) . . ?
C40 C41 C42 118.0(6) . . ?
C40 C41 H41 121.0 . . ?
C42 C41 H41 121.0 . . ?
C43 C42 C41 118.8(7) . . ?
C43 C42 H42 120.6 . . ?
C41 C42 H42 120.6 . . ?
N7 C43 C42 123.3(6) . . ?
N7 C43 H43 118.3 . . ?
C42 C43 H43 118.3 . . ?
N7 C44 C40 125.4(6) . . ?
N7 C44 N8 115.1(6) . . ?
C40 C44 N8 119.3(6) . . ?
N9 C45 C46 123.7(7) . . ?
N9 C45 H45 118.1 . . ?
C46 C45 H45 118.1 . . ?
C47 C46 C45 117.5(7) . . ?
C47 C46 H46 121.3 . . ?
C45 C46 H46 121.3 . . ?
C46 C47 C48 120.2(7) . . ?
C46 C47 H47 119.9 . . ?
C48 C47 H47 119.9 . . ?
C49 C48 C47 118.5(7) . . ?
C49 C48 H48 120.8 . . ?
C47 C48 H48 120.8 . . ?
N9 C49 C48 121.3(6) . . ?
N9 C49 C50 115.2(6) . . ?
C48 C49 C50 123.5(6) . . ?
O11 C50 O12 112.5(5) . . ?
O11 C50 C51 110.4(5) . . ?
O12 C50 C51 109.3(5) . . ?
O11 C50 C49 109.4(5) . . ?
O12 C50 C49 102.1(5) . . ?
C51 C50 C49 112.9(6) . . ?
N10 C51 C52 121.4(7) . . ?
N10 C51 C50 114.9(6) . . ?
C52 C51 C50 123.5(7) . . ?
C53 C52 C51 119.8(8) . . ?
C53 C52 H52 120.1 . . ?
C51 C52 H52 120.1 . . ?
C52 C53 C54 120.0(7) . . ?
C52 C53 H53 120.0 . . ?
C54 C53 H53 120.0 . . ?
C55 C54 C53 117.7(7) . . ?
C55 C54 H54 121.1 . . ?
C53 C54 H54 121.1 . . ?
N10 C55 C54 122.6(7) . . ?
N10 C55 H55 118.7 . . ?
C54 C55 H55 118.7 . . ?
O12 C56 H56A 109.5 . . ?
O12 C56 H56B 109.5 . . ?
H56A C56 H56B 109.5 . . ?
O12 C56 H56C 109.5 . . ?
H56A C56 H56C 109.5 . . ?
H56B C56 H56C 109.5 . . ?
O13 C57 O15 121.4(6) . . ?
O13 C57 O14 124.3(5) . . ?
O15 C57 O14 114.3(5) . . ?
O16 C58 H58A 109.5 . . ?
O16 C58 H58B 109.5 . . ?
H58A C58 H58B 109.5 . . ?
O16 C58 H58C 109.5 . . ?
H58A C58 H58C 109.5 . . ?
H58B C58 H58C 109.5 . . ?
C5 N1 C4 116.5(5) . . ?
C6 N2 C5 118.8(5) . . ?
C6 N2 Y1 128.9(4) . . ?
C5 N2 Y1 112.1(4) . . ?
C17 N3 C18 116.3(5) . . ?
C19 N4 C18 122.1(5) . . ?
C19 N4 Ni1 129.6(4) . 7_556 ?
C18 N4 Ni1 108.4(3) . 7_556 ?
C31 N5 C30 115.9(6) . . ?
C32 N6 C31 120.3(6) . . ?
C32 N6 Ni2 128.6(5) . . ?
C31 N6 Ni2 111.0(4) . . ?
C44 N7 C43 116.7(6) . . ?
C44 N8 Ni2 113.3(4) . . ?
C44 N8 H8A 108.8 . . ?
Ni2 N8 H8A 109.1 . . ?
C44 N8 H8B 108.6 . . ?
Ni2 N8 H8B 109.1 . . ?
H8A N8 H8B 107.7 . . ?
C45 N9 C49 118.6(6) . . ?
C45 N9 Ni2 127.1(5) . . ?
C49 N9 Ni2 114.1(4) . . ?
C51 N10 C55 118.4(6) . . ?
C51 N10 Y2 116.2(4) . . ?
C55 N10 Y2 125.3(5) . . ?
N4 Ni1 O5 88.09(18) 7_556 . ?
N4 Ni1 O13 90.63(17) 7_556 . ?
O5 Ni1 O13 93.38(15) . . ?
N4 Ni1 O1 171.52(17) 7_556 . ?
O5 Ni1 O1 83.43(15) . . ?
O13 Ni1 O1 90.25(15) . . ?
N4 Ni1 O4 82.56(17) 7_556 7_556 ?
O5 Ni1 O4 167.59(15) . 7_556 ?
O13 Ni1 O4 94.85(15) . 7_556 ?
O1 Ni1 O4 105.77(15) . 7_556 ?
N4 Ni1 O1 98.48(17) 7_556 7_556 ?
O5 Ni1 O1 90.01(15) . 7_556 ?
O13 Ni1 O1 170.38(15) . 7_556 ?
O1 Ni1 O1 81.19(15) . 7_556 ?
O4 Ni1 O1 83.36(15) 7_556 7_556 ?
N6 Ni2 O8 88.13(19) . . ?
N6 Ni2 O7 82.7(2) . . ?
O8 Ni2 O7 170.54(17) . . ?
N6 Ni2 O11 169.1(2) . . ?
O8 Ni2 O11 81.03(17) . . ?
O7 Ni2 O11 108.18(18) . . ?
N6 Ni2 N9 101.3(2) . . ?
O8 Ni2 N9 93.30(19) . . ?
O7 Ni2 N9 90.8(2) . . ?
O11 Ni2 N9 78.00(19) . . ?
N6 Ni2 N8 94.0(2) . . ?
O8 Ni2 N8 92.43(19) . . ?
O7 Ni2 N8 85.9(2) . . ?
O11 Ni2 N8 87.96(19) . . ?
N9 Ni2 N8 163.8(2) . . ?
C1 O1 Ni1 124.1(3) . . ?
C1 O1 Ni1 118.1(3) . 7_556 ?
Ni1 O1 Ni1 98.81(15) . 7_556 ?
C1 O1 Y1 111.9(3) . . ?
Ni1 O1 Y1 98.11(14) . . ?
Ni1 O1 Y1 102.09(15) 7_556 . ?
C12 O2 Y1 141.5(4) . . ?
C11 O3 C13 117.2(5) . . ?
C14 O4 Ni1 106.2(3) . 7_556 ?
C14 O4 Y1 121.2(3) . . ?
Ni1 O4 Y1 103.72(15) 7_556 . ?
C25 O5 Ni1 126.6(4) . . ?
C25 O5 Y1 127.5(4) . . ?
Ni1 O5 Y1 105.41(16) . . ?
C24 O6 C26 117.3(4) . . ?
C24 O6 Y1 116.8(3) . . ?
C26 O6 Y1 125.5(3) . . ?
C27 O7 Ni2 109.9(4) . . ?
C38 O8 Ni2 129.0(4) . . ?
C38 O8 Y2 126.5(4) . . ?
Ni2 O8 Y2 103.00(17) . . ?
C37 O9 C39 117.9(5) . . ?
C37 O9 Y2 117.0(4) . . ?
C39 O9 Y2 124.5(4) . . ?
C40 O10 Y2 121.9(3) . . ?
C40 O10 Y1 127.1(3) . . ?
Y2 O10 Y1 110.88(15) . . ?
C50 O11 Ni2 112.5(4) . . ?
C50 O11 Y2 121.8(4) . . ?
Ni2 O11 Y2 102.69(18) . . ?
C50 O12 C56 112.7(5) . . ?
C57 O13 Ni1 124.3(4) . . ?
C57 O14 Y1 133.1(4) . . ?
C57 O14 Y2 93.8(3) . . ?
Y1 O14 Y2 112.95(16) . . ?
C57 O15 Y2 95.1(4) . . ?
C58 O16 Y2 133.6(5) . . ?
C58 O16 H16A 105.3 . . ?
Y2 O16 H16A 106.1 . . ?
O2 Y1 O5 147.55(14) . . ?
O2 Y1 O14 121.61(15) . . ?
O5 Y1 O14 80.93(14) . . ?
O2 Y1 O10 78.91(15) . . ?
O5 Y1 O10 91.88(14) . . ?
O14 Y1 O10 66.09(13) . . ?
O2 Y1 O4 86.21(14) . . ?
O5 Y1 O4 88.08(13) . . ?
O14 Y1 O4 141.13(13) . . ?
O10 Y1 O4 152.02(13) . . ?
O2 Y1 O1 136.01(14) . . ?
O5 Y1 O1 70.28(13) . . ?
O14 Y1 O1 71.11(13) . . ?
O10 Y1 O1 135.70(13) . . ?
O4 Y1 O1 70.08(13) . . ?
O2 Y1 N2 73.76(15) . . ?
O5 Y1 N2 136.74(15) . . ?
O14 Y1 N2 81.33(15) . . ?
O10 Y1 N2 115.92(14) . . ?
O4 Y1 N2 81.67(14) . . ?
O1 Y1 N2 66.70(14) . . ?
O2 Y1 O6 83.40(14) . . ?
O5 Y1 O6 64.16(13) . . ?
O14 Y1 O6 127.05(13) . . ?
O10 Y1 O6 76.16(13) . . ?
O4 Y1 O6 78.71(12) . . ?
O1 Y1 O6 124.78(12) . . ?
N2 Y1 O6 150.70(15) . . ?
O11 Y2 O8 72.31(15) . . ?
O11 Y2 O10 88.66(15) . . ?
O8 Y2 O10 80.32(14) . . ?
O11 Y2 O15 144.89(15) . . ?
O8 Y2 O15 141.22(15) . . ?
O10 Y2 O15 104.68(14) . . ?
O11 Y2 O16 98.35(17) . . ?
O8 Y2 O16 80.16(16) . . ?
O10 Y2 O16 156.11(15) . . ?
O15 Y2 O16 82.54(16) . . ?
O11 Y2 O14 104.21(14) . . ?
O8 Y2 O14 146.09(14) . . ?
O10 Y2 O14 65.81(13) . . ?
O15 Y2 O14 55.71(14) . . ?
O16 Y2 O14 132.90(15) . . ?
O11 Y2 N10 67.18(17) . . ?
O8 Y2 N10 126.78(16) . . ?
O10 Y2 N10 130.02(16) . . ?
O15 Y2 N10 79.77(17) . . ?
O16 Y2 N10 73.33(17) . . ?
O14 Y2 N10 78.23(15) . . ?
O11 Y2 O9 137.38(15) . . ?
O8 Y2 O9 65.26(14) . . ?
O10 Y2 O9 80.79(15) . . ?
O15 Y2 O9 77.45(15) . . ?
O16 Y2 O9 78.62(17) . . ?
O14 Y2 O9 108.54(14) . . ?
N10 Y2 O9 145.75(17) . . ?

loop_
_geom_bond_atom_site_label_1
_geom_bond_atom_site_label_2
_geom_bond_distance
_geom_bond_site_symmetry_2
_geom_bond_publ_flag
C1 O1 1.372(6) . ?
C1 C2 1.381(8) . ?
C1 C5 1.406(8) . ?
C2 C3 1.393(8) . ?
C2 H2 0.9500 . ?
C3 C4 1.370(9) . ?
C3 H3 0.9500 . ?
C4 N1 1.355(8) . ?
C4 H4 0.9500 . ?
C5 N1 1.344(7) . ?
C5 N2 1.416(7) . ?
C6 N2 1.291(7) . ?
C6 C7 1.444(8) . ?
C6 H6 0.9500 . ?
C7 C12 1.412(8) . ?
C7 C8 1.426(9) . ?
C8 C9 1.364(9) . ?
C8 H8 0.9500 . ?
C9 C10 1.399(10) . ?
C9 H9 0.9500 . ?
C10 C11 1.384(9) . ?
C10 H10 0.9500 . ?
C11 O3 1.369(8) . ?
C11 C12 1.436(9) . ?
C12 O2 1.303(7) . ?
C13 O3 1.422(8) . ?
C13 H13A 0.9800 . ?
C13 H13B 0.9800 . ?
C13 H13C 0.9800 . ?
C14 O4 1.350(7) . ?
C14 C18 1.390(8) . ?
C14 C15 1.392(8) . ?
C15 C16 1.370(9) . ?
C15 H15 0.9500 . ?
C16 C17 1.384(9) . ?
C16 H16 0.9500 . ?
C17 N3 1.342(8) . ?
C17 H17 0.9500 . ?
C18 N3 1.346(7) . ?
C18 N4 1.436(7) . ?
C19 N4 1.272(7) . ?
C19 C20 1.457(9) . ?
C19 H19 0.9500 . ?
C20 C25 1.400(8) 7_556 ?
C20 C21 1.435(8) . ?
C21 C22 1.358(9) . ?
C21 H21 0.9500 . ?
C22 C23 1.410(9) . ?
C22 H22 0.9500 . ?
C23 C24 1.375(8) 7_556 ?
C23 H23 0.9499 . ?
C24 C23 1.375(8) 7_556 ?
C24 O6 1.403(7) . ?
C24 C25 1.418(8) . ?
C25 O5 1.331(6) . ?
C25 C20 1.399(8) 7_556 ?
C26 O6 1.450(7) . ?
C26 H26A 0.9800 . ?
C26 H26B 0.9800 . ?
C26 H26C 0.9800 . ?
C27 O7 1.338(8) . ?
C27 C28 1.390(10) . ?
C27 C31 1.407(10) . ?
C28 C29 1.392(11) . ?
C28 H28 0.9500 . ?
C29 C30 1.363(11) . ?
C29 H29 0.9500 . ?
C30 N5 1.362(9) . ?
C30 H30 0.9500 . ?
C31 N5 1.335(8) . ?
C31 N6 1.419(8) . ?
C32 N6 1.292(9) . ?
C32 C33 1.457(10) . ?
C32 H32 0.9500 . ?
C33 C38 1.412(9) . ?
C33 C34 1.421(9) . ?
C34 C35 1.379(10) . ?
C34 H34 0.9500 . ?
C35 C36 1.373(9) . ?
C35 H35 0.9500 . ?
C36 C37 1.380(9) . ?
C36 H36 0.9500 . ?
C37 C38 1.399(9) . ?
C37 O9 1.416(7) . ?
C38 O8 1.331(7) . ?
C39 O9 1.444(8) . ?
C39 H39A 0.9800 . ?
C39 H39B 0.9800 . ?
C39 H39C 0.9800 . ?
C40 O10 1.359(7) . ?
C40 C41 1.380(9) . ?
C40 C44 1.403(9) . ?
C41 C42 1.427(9) . ?
C41 H41 0.9500 . ?
C42 C43 1.382(10) . ?
C42 H42 0.9500 . ?
C43 N7 1.349(9) . ?
C43 H43 0.9500 . ?
C44 N7 1.321(8) . ?
C44 N8 1.414(8) . ?
C45 N9 1.343(8) . ?
C45 C46 1.387(10) . ?
C45 H45 0.9500 . ?
C46 C47 1.366(11) . ?
C46 H46 0.9500 . ?
C47 C48 1.412(11) . ?
C47 H47 0.9500 . ?
C48 C49 1.384(10) . ?
C48 H48 0.9500 . ?
C49 N9 1.352(8) . ?
C49 C50 1.531(9) . ?
C50 O11 1.392(7) . ?
C50 O12 1.431(8) . ?
C50 C51 1.521(10) . ?
C51 N10 1.358(9) . ?
C51 C52 1.370(9) . ?
C52 C53 1.361(11) . ?
C52 H52 0.9500 . ?
C53 C54 1.392(12) . ?
C53 H53 0.9500 . ?
C54 C55 1.378(10) . ?
C54 H54 0.9500 . ?
C55 N10 1.349(9) . ?
C55 H55 0.9500 . ?
C56 O12 1.436(9) . ?
C56 H56A 0.9800 . ?
C56 H56B 0.9800 . ?
C56 H56C 0.9800 . ?
C57 O13 1.235(7) . ?
C57 O15 1.306(7) . ?
C57 O14 1.325(7) . ?
C58 O16 1.446(8) . ?
C58 H58A 0.9800 . ?
C58 H58B 0.9800 . ?
C58 H58C 0.9800 . ?
N2 Y1 2.470(5) . ?
N4 Ni1 2.014(5) 7_556 ?
N6 Ni2 2.037(5) . ?
N8 Ni2 2.152(5) . ?
N8 H8A 0.9105 . ?
N8 H8B 0.9100 . ?
N9 Ni2 2.078(5) . ?
N10 Y2 2.499(5) . ?
Ni1 N4 2.014(5) 7_556 ?
Ni1 O5 2.016(4) . ?
Ni1 O13 2.053(4) . ?
Ni1 O1 2.066(4) . ?
Ni1 O4 2.085(4) 7_556 ?
Ni1 O1 2.111(4) 7_556 ?
Ni2 O8 2.055(4) . ?
Ni2 O7 2.059(5) . ?
Ni2 O11 2.066(4) . ?
O1 Ni1 2.111(4) 7_556 ?
O1 Y1 2.442(4) . ?
O2 Y1 2.171(4) . ?
O4 Ni1 2.085(4) 7_556 ?
O4 Y1 2.417(4) . ?
O5 Y1 2.271(4) . ?
O6 Y1 2.538(4) . ?
O8 Y2 2.269(4) . ?
O9 Y2 2.510(4) . ?
O10 Y2 2.351(4) . ?
O10 Y1 2.393(4) . ?
O11 Y2 2.269(4) . ?
O14 Y1 2.313(4) . ?
O14 Y2 2.373(4) . ?
O15 Y2 2.358(5) . ?
O16 Y2 2.366(5) . ?
O16 H16A 0.8499 . ?

loop_
_geom_hbond_atom_site_label_D
_geom_hbond_atom_site_label_H
_geom_hbond_atom_site_label_A
_geom_hbond_distance_DH
_geom_hbond_distance_HA
_geom_hbond_distance_DA
_geom_hbond_angle_DHA
_geom_hbond_site_symmetry_A
N8 H8A O2 0.91 2.31 3.108(7) 146.5 .

loop_
_geom_torsion_atom_site_label_1
_geom_torsion_atom_site_label_2
_geom_torsion_atom_site_label_3
_geom_torsion_atom_site_label_4
_geom_torsion
_geom_torsion_site_symmetry_1
_geom_torsion_site_symmetry_2
_geom_torsion_site_symmetry_3
_geom_torsion_site_symmetry_4
_geom_torsion_publ_flag
O1 C1 C2 C3 -174.2(5) . . . . ?
C5 C1 C2 C3 3.6(8) . . . . ?
C1 C2 C3 C4 -1.1(9) . . . . ?
C2 C3 C4 N1 -1.0(10) . . . . ?
O1 C1 C5 N1 173.5(5) . . . . ?
C2 C1 C5 N1 -4.4(9) . . . . ?
O1 C1 C5 N2 -7.2(8) . . . . ?
C2 C1 C5 N2 174.8(5) . . . . ?
N2 C6 C7 C12 -1.8(10) . . . . ?
N2 C6 C7 C8 176.4(6) . . . . ?
C12 C7 C8 C9 -2.3(10) . . . . ?
C6 C7 C8 C9 179.4(6) . . . . ?
C7 C8 C9 C10 0.1(11) . . . . ?
C8 C9 C10 C11 1.2(11) . . . . ?
C9 C10 C11 O3 179.5(6) . . . . ?
C9 C10 C11 C12 -0.2(11) . . . . ?
C8 C7 C12 O2 -178.5(6) . . . . ?
C6 C7 C12 O2 -0.3(9) . . . . ?
C8 C7 C12 C11 3.1(9) . . . . ?
C6 C7 C12 C11 -178.7(6) . . . . ?
O3 C11 C12 O2 -0.1(8) . . . . ?
C10 C11 C12 O2 179.6(6) . . . . ?
O3 C11 C12 C7 178.3(5) . . . . ?
C10 C11 C12 C7 -1.9(9) . . . . ?
O4 C14 C15 C16 -176.8(5) . . . . ?
C18 C14 C15 C16 1.9(8) . . . . ?
C14 C15 C16 C17 1.0(9) . . . . ?
C15 C16 C17 N3 -2.6(10) . . . . ?
O4 C14 C18 N3 175.0(5) . . . . ?
C15 C14 C18 N3 -3.8(9) . . . . ?
O4 C14 C18 N4 -4.8(8) . . . . ?
C15 C14 C18 N4 176.4(5) . . . . ?
N4 C19 C20 C25 -6.0(9) . . . 7_556 ?
N4 C19 C20 C21 170.1(6) . . . . ?
C25 C20 C21 C22 0.3(9) 7_556 . . . ?
C19 C20 C21 C22 -176.0(6) . . . . ?
C20 C21 C22 C23 1.0(10) . . . . ?
C21 C22 C23 C24 -2.5(10) . . . 7_556 ?
C23 C24 C25 O5 -178.7(5) 7_556 . . . ?
O6 C24 C25 O5 -0.7(7) . . . . ?
C23 C24 C25 C20 1.6(8) 7_556 . . 7_556 ?
O6 C24 C25 C20 179.6(5) . . . 7_556 ?
O7 C27 C28 C29 179.3(7) . . . . ?
C31 C27 C28 C29 -2.7(11) . . . . ?
C27 C28 C29 C30 1.2(13) . . . . ?
C28 C29 C30 N5 0.2(13) . . . . ?
O7 C27 C31 N5 -178.8(6) . . . . ?
C28 C27 C31 N5 3.2(11) . . . . ?
O7 C27 C31 N6 1.5(10) . . . . ?
C28 C27 C31 N6 -176.5(6) . . . . ?
N6 C32 C33 C38 -1.0(11) . . . . ?
N6 C32 C33 C34 173.6(7) . . . . ?
C38 C33 C34 C35 0.2(10) . . . . ?
C32 C33 C34 C35 -174.6(7) . . . . ?
C33 C34 C35 C36 1.8(11) . . . . ?
C34 C35 C36 C37 -0.7(11) . . . . ?
C35 C36 C37 C38 -2.5(11) . . . . ?
C35 C36 C37 O9 177.0(6) . . . . ?
C36 C37 C38 O8 -177.6(6) . . . . ?
O9 C37 C38 O8 2.8(8) . . . . ?
C36 C37 C38 C33 4.4(10) . . . . ?
O9 C37 C38 C33 -175.2(5) . . . . ?
C34 C33 C38 O8 179.0(6) . . . . ?
C32 C33 C38 O8 -6.5(10) . . . . ?
C34 C33 C38 C37 -3.2(9) . . . . ?
C32 C33 C38 C37 171.3(6) . . . . ?
O10 C40 C41 C42 -179.1(6) . . . . ?
C44 C40 C41 C42 -2.6(9) . . . . ?
C40 C41 C42 C43 1.1(10) . . . . ?
C41 C42 C43 N7 0.1(11) . . . . ?
O10 C40 C44 N7 179.8(6) . . . . ?
C41 C40 C44 N7 3.3(10) . . . . ?
O10 C40 C44 N8 5.4(9) . . . . ?
C41 C40 C44 N8 -171.1(6) . . . . ?
N9 C45 C46 C47 0.7(14) . . . . ?
C45 C46 C47 C48 2.7(16) . . . . ?
C46 C47 C48 C49 -5.7(16) . . . . ?
C47 C48 C49 N9 5.4(13) . . . . ?
C47 C48 C49 C50 -176.9(8) . . . . ?
N9 C49 C50 O11 20.3(8) . . . . ?
C48 C49 C50 O11 -157.6(8) . . . . ?
N9 C49 C50 O12 -99.2(6) . . . . ?
C48 C49 C50 O12 83.0(9) . . . . ?
N9 C49 C50 C51 143.6(6) . . . . ?
C48 C49 C50 C51 -34.3(10) . . . . ?
O11 C50 C51 N10 26.6(8) . . . . ?
O12 C50 C51 N10 151.0(6) . . . . ?
C49 C50 C51 N10 -96.1(7) . . . . ?
O11 C50 C51 C52 -157.2(7) . . . . ?
O12 C50 C51 C52 -32.9(9) . . . . ?
C49 C50 C51 C52 80.0(9) . . . . ?
N10 C51 C52 C53 0.1(12) . . . . ?
C50 C51 C52 C53 -175.7(8) . . . . ?
C51 C52 C53 C54 0.2(14) . . . . ?
C52 C53 C54 C55 -0.5(13) . . . . ?
C53 C54 C55 N10 0.5(12) . . . . ?
C1 C5 N1 C4 2.4(9) . . . . ?
N2 C5 N1 C4 -176.9(5) . . . . ?
C3 C4 N1 C5 0.4(9) . . . . ?
C7 C6 N2 C5 177.1(5) . . . . ?
C7 C6 N2 Y1 -8.7(9) . . . . ?
N1 C5 N2 C6 -28.3(8) . . . . ?
C1 C5 N2 C6 152.5(5) . . . . ?
N1 C5 N2 Y1 156.7(4) . . . . ?
C1 C5 N2 Y1 -22.6(6) . . . . ?
C16 C17 N3 C18 0.9(9) . . . . ?
C14 C18 N3 C17 2.4(9) . . . . ?
N4 C18 N3 C17 -177.8(5) . . . . ?
C20 C19 N4 C18 178.1(5) . . . . ?
C20 C19 N4 Ni1 -1.6(9) . . . 7_556 ?
N3 C18 N4 C19 -14.7(8) . . . . ?
C14 C18 N4 C19 165.1(5) . . . . ?
N3 C18 N4 Ni1 165.1(4) . . . 7_556 ?
C14 C18 N4 Ni1 -15.1(6) . . . 7_556 ?
C27 C31 N5 C30 -2.0(11) . . . . ?
N6 C31 N5 C30 177.8(6) . . . . ?
C29 C30 N5 C31 0.2(12) . . . . ?
C33 C32 N6 C31 -172.1(6) . . . . ?
C33 C32 N6 Ni2 3.4(10) . . . . ?
N5 C31 N6 C32 -2.7(10) . . . . ?
C27 C31 N6 C32 177.1(6) . . . . ?
N5 C31 N6 Ni2 -178.9(5) . . . . ?
C27 C31 N6 Ni2 0.8(7) . . . . ?
C40 C44 N7 C43 -2.0(10) . . . . ?
N8 C44 N7 C43 172.6(6) . . . . ?
C42 C43 N7 C44 0.3(10) . . . . ?
N7 C44 N8 Ni2 -93.0(6) . . . . ?
C40 C44 N8 Ni2 81.9(6) . . . . ?
C46 C45 N9 C49 -1.0(12) . . . . ?
C46 C45 N9 Ni2 174.5(7) . . . . ?
C48 C49 N9 C45 -2.1(11) . . . . ?
C50 C49 N9 C45 179.9(6) . . . . ?
C48 C49 N9 Ni2 -178.2(7) . . . . ?
C50 C49 N9 Ni2 3.9(8) . . . . ?
C52 C51 N10 C55 -0.1(10) . . . . ?
C50 C51 N10 C55 176.1(6) . . . . ?
C52 C51 N10 Y2 176.4(6) . . . . ?
C50 C51 N10 Y2 -7.4(7) . . . . ?
C54 C55 N10 C51 -0.2(10) . . . . ?
C54 C55 N10 Y2 -176.4(5) . . . . ?
C2 C1 O1 Ni1 -31.4(7) . . . . ?
C5 C1 O1 Ni1 150.8(4) . . . . ?
C2 C1 O1 Ni1 93.4(6) . . . 7_556 ?
C5 C1 O1 Ni1 -84.4(6) . . . 7_556 ?
C2 C1 O1 Y1 -148.5(5) . . . . ?
C5 C1 O1 Y1 33.7(6) . . . . ?
C7 C12 O2 Y1 17.9(10) . . . . ?
C11 C12 O2 Y1 -163.7(4) . . . . ?
C10 C11 O3 C13 0.4(10) . . . . ?
C12 C11 O3 C13 -179.9(6) . . . . ?
C18 C14 O4 Ni1 21.1(6) . . . 7_556 ?
C15 C14 O4 Ni1 -160.3(5) . . . 7_556 ?
C18 C14 O4 Y1 -96.6(5) . . . . ?
C15 C14 O4 Y1 82.1(6) . . . . ?
C20 C25 O5 Ni1 -20.9(7) 7_556 . . . ?
C24 C25 O5 Ni1 159.5(4) . . . . ?
C20 C25 O5 Y1 168.0(4) 7_556 . . . ?
C24 C25 O5 Y1 -11.6(7) . . . . ?
C23 C24 O6 C26 2.0(8) 7_556 . . . ?
C25 C24 O6 C26 -175.9(5) . . . . ?
C23 C24 O6 Y1 -171.8(5) 7_556 . . . ?
C25 C24 O6 Y1 10.3(6) . . . . ?
C28 C27 O7 Ni2 175.0(6) . . . . ?
C31 C27 O7 Ni2 -2.9(8) . . . . ?
C37 C38 O8 Ni2 -166.8(4) . . . . ?
C33 C38 O8 Ni2 11.1(9) . . . . ?
C37 C38 O8 Y2 -3.0(8) . . . . ?
C33 C38 O8 Y2 174.8(4) . . . . ?
C36 C37 O9 C39 -9.7(10) . . . . ?
C38 C37 O9 C39 169.9(6) . . . . ?
C36 C37 O9 Y2 178.9(5) . . . . ?
C38 C37 O9 Y2 -1.6(7) . . . . ?
C41 C40 O10 Y2 94.4(6) . . . . ?
C44 C40 O10 Y2 -81.9(7) . . . . ?
C41 C40 O10 Y1 -88.7(7) . . . . ?
C44 C40 O10 Y1 94.9(6) . . . . ?
O12 C50 O11 Ni2 78.0(5) . . . . ?
C51 C50 O11 Ni2 -159.6(4) . . . . ?
C49 C50 O11 Ni2 -34.8(6) . . . . ?
O12 C50 O11 Y2 -159.6(4) . . . . ?
C51 C50 O11 Y2 -37.1(7) . . . . ?
C49 C50 O11 Y2 87.7(6) . . . . ?
O11 C50 O12 C56 52.2(7) . . . . ?
C51 C50 O12 C56 -70.8(7) . . . . ?
C49 C50 O12 C56 169.4(6) . . . . ?
O15 C57 O13 Ni1 -152.3(4) . . . . ?
O14 C57 O13 Ni1 26.8(8) . . . . ?
O13 C57 O14 Y1 -42.5(8) . . . . ?
O15 C57 O14 Y1 136.6(4) . . . . ?
O13 C57 O14 Y2 -169.2(5) . . . . ?
O15 C57 O14 Y2 9.9(5) . . . . ?
O13 C57 O15 Y2 169.2(5) . . . . ?
O14 C57 O15 Y2 -10.0(5) . . . . ?
